data_7047577
loop_
_publ_author_name
'Yao, Changguang'
'Chakraborty, Priyanka'
'Aresu, Emanuele'
'Li, Huaifeng'
'Guan, Chao'
'Zhou, Chunhui'
'Liang, Lan-Chang'
'Huang, Kuo-Wei'

_publ_section_title
;
 Monomeric nickel hydroxide stabilized by a sterically demanding
 phosphorus-nitrogen PN<sup>3</sup>P-pincer ligand: synthesis, reactivity
 and catalysis.
;
_journal_issue 45
_journal_name_full 'Dalton transactions (Cambridge, England : 2003)'
_journal_page_first 16057
_journal_page_last 16065
_journal_paper_doi 10.1039/c8dt03403f
_journal_volume 47
_journal_year 2018
_chemical_formula_sum 'C55 H104 N6 Ni2 O P4 S2'
_chemical_formula_weight 1170.86
_space_group_crystal_system triclinic
_space_group_IT_number 2
_space_group_name_Hall '-P 1'
_space_group_name_H-M_alt 'P -1'
_symmetry_space_group_name_Hall '-P 1'
_symmetry_space_group_name_H-M 'P -1'
_atom_sites_solution_hydrogens geom
_audit_creation_method SHELXL-2014/7
_audit_update_record
;
2018-09-11 deposited with the CCDC.
2018-09-18 downloaded from the CCDC.
;
_cell_angle_alpha 74.030(15)
_cell_angle_beta 80.855(16)
_cell_angle_gamma 68.967(14)
_cell_formula_units_Z 1
_cell_length_a 8.677(4)
_cell_length_b 11.612(5)
_cell_length_c 18.416(8)
_cell_measurement_reflns_used 8219
_cell_measurement_temperature 120(2)
_cell_measurement_theta_max 28.67
_cell_measurement_theta_min 2.52
_cell_volume 1661.3(13)
_computing_cell_refinement 'Bruker SAINT'
_computing_data_collection 'Bruker APEX2'
_computing_data_reduction 'Bruker SAINT'
_computing_molecular_graphics 'Bruker SHELXTL'
_computing_publication_material 'Bruker SHELXTL'
_computing_structure_refinement 'SHELXL-2014/7 (Sheldrick, 2014)'
_computing_structure_solution 'SHELXS-97 (Sheldrick 2008)'
_diffrn_ambient_temperature 120(2)
_diffrn_measured_fraction_theta_full 0.999
_diffrn_measured_fraction_theta_max 0.992
_diffrn_measurement_device_type 'Bruker APEX-II CCD'
_diffrn_measurement_method '\f and \w scans'
_diffrn_radiation_type MoK\a
_diffrn_radiation_wavelength 0.71073
_diffrn_reflns_av_R_equivalents 0.0541
_diffrn_reflns_av_unetI/netI 0.0346
_diffrn_reflns_Laue_measured_fraction_full 0.999
_diffrn_reflns_Laue_measured_fraction_max 0.992
_diffrn_reflns_limit_h_max 11
_diffrn_reflns_limit_h_min -11
_diffrn_reflns_limit_k_max 15
_diffrn_reflns_limit_k_min -15
_diffrn_reflns_limit_l_max 24
_diffrn_reflns_limit_l_min -24
_diffrn_reflns_number 50327
_diffrn_reflns_point_group_measured_fraction_full 0.999
_diffrn_reflns_point_group_measured_fraction_max 0.992
_diffrn_reflns_theta_full 25.242
_diffrn_reflns_theta_max 28.715
_diffrn_reflns_theta_min 2.475
_exptl_absorpt_coefficient_mu 0.764
_exptl_absorpt_correction_type multi-scan
_exptl_absorpt_process_details sadabs
_exptl_crystal_colour Red
_exptl_crystal_density_diffrn 1.170
_exptl_crystal_description Block
_exptl_crystal_F_000 632
_exptl_crystal_size_max 0.200
_exptl_crystal_size_mid 0.180
_exptl_crystal_size_min 0.150
_exptl_transmission_factor_max 0.894
_exptl_transmission_factor_min 0.862
_platon_squeeze_details
;
;
_refine_diff_density_max 1.389
_refine_diff_density_min -1.027
_refine_diff_density_rms 0.075
_refine_ls_extinction_method none
_refine_ls_goodness_of_fit_ref 1.343
_refine_ls_hydrogen_treatment constr
_refine_ls_matrix_type full
_refine_ls_number_parameters 396
_refine_ls_number_reflns 8536
_refine_ls_number_restraints 1
_refine_ls_restrained_S_all 1.362
_refine_ls_R_factor_all 0.0580
_refine_ls_R_factor_gt 0.0514
_refine_ls_shift/su_max 0.001
_refine_ls_shift/su_mean 0.000
_refine_ls_structure_factor_coef Fsqd
_refine_ls_weighting_details 'w=1/[\s^2^(Fo^2^)+(0.1000P)^2^+0.0100P] where P=(Fo^2^+2Fc^2^)/3'
_refine_ls_weighting_scheme calc
_refine_ls_wR_factor_gt 0.1687
_refine_ls_wR_factor_ref 0.1747
_reflns_Friedel_coverage 0.000
_reflns_number_gt 7431
_reflns_number_total 8536
_reflns_threshold_expression 'I > 2\s(I)'
_cod_data_source_file c8dt03403f2.cif
_cod_data_source_block ycg-46_a
_cod_depositor_comments
;
The following automatic conversions were performed:

'_exptl_absorpt_correction_type' value 'Multi-scan' changed to
'multi-scan' according to
/home/data/users/saulius/crontab/automatic-downloads/rss-feeds/RSC/lib/dictionaries/cif_core.dic
dictionary named 'cif_core.dic' version 2.4.2 from 2011-04-26.

Automatic conversion script
Id: cif_fix_values 4973 2017-02-22 13:04:09Z antanas 

 Adding full bibliography for 7047574--7047579.cif.
;
_cod_original_cell_volume 1661.2(13)
_cod_database_code 7047577
_shelx_shelxl_version_number 2014/7
_shelx_space_group_comment
;
The symmetry employed for this shelxl refinement is uniquely defined
by the following loop, which should always be used as a source of
symmetry information in preference to the above space-group names.
They are only intended as comments.
;
_shelx_estimated_absorpt_t_min 0.862
_shelx_estimated_absorpt_t_max 0.894

loop_
_space_group_symop_operation_xyz
'x, y, z'
'-x, -y, -z'

loop_
_atom_site_label
_atom_site_type_symbol
_atom_site_fract_x
_atom_site_fract_y
_atom_site_fract_z
_atom_site_U_iso_or_equiv
_atom_site_adp_type
_atom_site_occupancy
_atom_site_site_symmetry_order
_atom_site_calc_flag
_atom_site_refinement_flags_posn
_atom_site_refinement_flags_adp
_atom_site_refinement_flags_occupancy
C1 C 0.1394(3) 0.8132(3) 0.21791(15) 0.0522(7) Uani 1 1 d . . .
C2 C 0.0705(5) 0.8865(5) 0.14277(18) 0.106(2) Uani 1 1 d . . .
C3 C 0.1279(4) 0.8228(3) 0.08339(17) 0.0633(9) Uani 1 1 d . . .
H3 H 0.0697 0.8583 0.0385 0.076 Uiso 1 1 calc R U .
C4 C 0.2665(7) 0.7094(4) 0.0857(2) 0.0911(15) Uani 1 1 d D . .
C5 C 0.3270(4) 0.6413(3) 0.16398(14) 0.0481(6) Uani 1 1 d . . .
C6 C 0.4248(10) 0.7462(9) 0.0378(4) 0.171(3) Uani 1 1 d D . .
H6A H 0.5217 0.6676 0.0402 0.205 Uiso 1 1 calc R U .
H6B H 0.3993 0.7829 -0.0160 0.205 Uiso 1 1 calc R U .
C8 C -0.1060(4) 0.9708(3) 0.1443(2) 0.0662(9) Uani 1 1 d . . .
H8A H -0.1177 1.0306 0.1757 0.079 Uiso 1 1 calc R U .
H8B H -0.1303 1.0218 0.0921 0.079 Uiso 1 1 calc R U .
C9 C -0.2342(6) 0.9098(5) 0.1729(3) 0.0961(15) Uani 1 1 d . . .
H9A H -0.2126 0.8583 0.2245 0.144 Uiso 1 1 calc R U .
H9B H -0.2314 0.8554 0.1401 0.144 Uiso 1 1 calc R U .
H9C H -0.3434 0.9754 0.1730 0.144 Uiso 1 1 calc R U .
C10 C 0.2629(5) 0.6267(4) 0.03763(18) 0.0707(10) Uani 1 1 d . . .
H10A H 0.3748 0.5635 0.0342 0.085 Uiso 1 1 calc R U .
H10B H 0.2381 0.6797 -0.0141 0.085 Uiso 1 1 calc R U .
C11 C 0.1379(7) 0.5554(5) 0.0646(3) 0.1056(16) Uani 1 1 d . . .
H11A H 0.1737 0.4898 0.1109 0.158 Uiso 1 1 calc R U .
H11B H 0.1316 0.5156 0.0252 0.158 Uiso 1 1 calc R U .
H11C H 0.0287 0.6153 0.0750 0.158 Uiso 1 1 calc R U .
C12 C -0.0188(3) 0.7519(2) 0.41755(14) 0.0368(5) Uani 1 1 d . . .
C13 C 0.0166(4) 0.6929(3) 0.50100(17) 0.0600(8) Uani 1 1 d . . .
H13A H 0.0338 0.7549 0.5229 0.090 Uiso 1 1 calc R U .
H13B H 0.1162 0.6175 0.5050 0.090 Uiso 1 1 calc R U .
H13C H -0.0776 0.6685 0.5285 0.090 Uiso 1 1 calc R U .
C14 C -0.0566(4) 0.6564(3) 0.3855(2) 0.0631(9) Uani 1 1 d . . .
H14A H -0.1551 0.6389 0.4131 0.095 Uiso 1 1 calc R U .
H14B H 0.0378 0.5773 0.3913 0.095 Uiso 1 1 calc R U .
H14C H -0.0767 0.6922 0.3318 0.095 Uiso 1 1 calc R U .
C15 C -0.1692(3) 0.8731(3) 0.41087(18) 0.0527(7) Uani 1 1 d . . .
H15A H -0.2667 0.8521 0.4369 0.079 Uiso 1 1 calc R U .
H15B H -0.1886 0.9128 0.3573 0.079 Uiso 1 1 calc R U .
H15C H -0.1485 0.9322 0.4341 0.079 Uiso 1 1 calc R U .
C16 C 0.2456(3) 0.8919(2) 0.38435(19) 0.0488(7) Uani 1 1 d . . .
C17 C 0.1198(5) 1.0277(3) 0.3694(3) 0.0923(15) Uani 1 1 d . . .
H17A H 0.0171 1.0280 0.4006 0.138 Uiso 1 1 calc R U .
H17B H 0.0965 1.0567 0.3158 0.138 Uiso 1 1 calc R U .
H17C H 0.1658 1.0847 0.3824 0.138 Uiso 1 1 calc R U .
C18 C 0.4011(5) 0.8911(5) 0.3284(3) 0.0846(13) Uani 1 1 d . . .
H18A H 0.4430 0.9568 0.3327 0.127 Uiso 1 1 calc R U .
H18B H 0.3707 0.9083 0.2765 0.127 Uiso 1 1 calc R U .
H18C H 0.4872 0.8078 0.3408 0.127 Uiso 1 1 calc R U .
C19 C 0.2955(5) 0.8499(3) 0.4646(2) 0.0631(9) Uani 1 1 d . . .
H19A H 0.3482 0.9065 0.4730 0.095 Uiso 1 1 calc R U .
H19B H 0.3737 0.7628 0.4735 0.095 Uiso 1 1 calc R U .
H19C H 0.1972 0.8528 0.4995 0.095 Uiso 1 1 calc R U .
C20 C 0.7339(3) 0.4409(3) 0.24616(18) 0.0485(6) Uani 1 1 d . . .
C21 C 0.7489(4) 0.5738(3) 0.2255(2) 0.0593(8) Uani 1 1 d . . .
H21A H 0.8660 0.5665 0.2198 0.089 Uiso 1 1 calc R U .
H21B H 0.6928 0.6176 0.2658 0.089 Uiso 1 1 calc R U .
H21C H 0.6974 0.6223 0.1779 0.089 Uiso 1 1 calc R U .
C24 C 0.4592(4) 0.3155(3) 0.2854(2) 0.0557(8) Uani 1 1 d . . .
C25 C 0.2717(4) 0.3541(3) 0.2915(2) 0.0550(7) Uani 1 1 d . . .
H25A H 0.2391 0.2779 0.3055 0.083 Uiso 1 1 calc R U .
H25B H 0.2287 0.4064 0.2427 0.083 Uiso 1 1 calc R U .
H25C H 0.2263 0.4029 0.3303 0.083 Uiso 1 1 calc R U .
C28 C 0.5000 0.5000 0.5000 0.0448(9) Uani 1 2 d S . P
C7A C 0.654(3) 0.762(3) 0.0187(11) 0.35(2) Uani 0.5 1 d . . P
H7A1 H 0.6743 0.7970 -0.0354 0.521 Uiso 0.5 1 calc R U P
H7A2 H 0.7371 0.6778 0.0342 0.521 Uiso 0.5 1 calc R U P
H7A3 H 0.6617 0.8183 0.0479 0.521 Uiso 0.5 1 calc R U P
C22A C 0.7898(10) 0.3943(10) 0.1644(5) 0.070(2) Uani 0.55 1 d . . P
H22A H 0.9068 0.3846 0.1503 0.105 Uiso 0.55 1 calc R U P
H22B H 0.7221 0.4582 0.1245 0.105 Uiso 0.55 1 calc R U P
H22C H 0.7733 0.3128 0.1706 0.105 Uiso 0.55 1 calc R U P
C23A C 0.8334(8) 0.3397(8) 0.3049(5) 0.0625(18) Uani 0.5 1 d . . P
H23A H 0.8164 0.2596 0.3076 0.094 Uiso 0.5 1 calc R U P
H23B H 0.7993 0.3620 0.3540 0.094 Uiso 0.5 1 calc R U P
H23C H 0.9507 0.3300 0.2924 0.094 Uiso 0.5 1 calc R U P
C26A C 0.5617(11) 0.2105(6) 0.3422(5) 0.0683(19) Uani 0.5 1 d . . P
H26A H 0.5167 0.1405 0.3567 0.102 Uiso 0.5 1 calc R U P
H26B H 0.5608 0.2409 0.3870 0.102 Uiso 0.5 1 calc R U P
H26C H 0.6756 0.1807 0.3205 0.102 Uiso 0.5 1 calc R U P
C27A C 0.5101(10) 0.2576(8) 0.2051(5) 0.066(2) Uani 0.55 1 d . . P
H27A H 0.6288 0.2396 0.1914 0.099 Uiso 0.55 1 calc R U P
H27B H 0.4471 0.3209 0.1636 0.099 Uiso 0.55 1 calc R U P
H27C H 0.4834 0.1793 0.2148 0.099 Uiso 0.55 1 calc R U P
C7B C 0.4726(13) 0.8446(9) 0.0677(5) 0.086(2) Uani 0.5 1 d . . P
H7B1 H 0.3720 0.9140 0.0766 0.129 Uiso 0.5 1 calc R U P
H7B2 H 0.5475 0.8791 0.0297 0.129 Uiso 0.5 1 calc R U P
H7B3 H 0.5276 0.8012 0.1150 0.129 Uiso 0.5 1 calc R U P
C22B C 0.8377(11) 0.3670(12) 0.1969(5) 0.058(2) Uani 0.45 1 d . . P
H22D H 0.9528 0.3396 0.2097 0.088 Uiso 0.45 1 calc R U P
H22E H 0.8269 0.4177 0.1445 0.088 Uiso 0.45 1 calc R U P
H22F H 0.8055 0.2922 0.2020 0.088 Uiso 0.45 1 calc R U P
C23B C 0.8046(8) 0.3874(8) 0.3322(4) 0.0528(16) Uani 0.5 1 d . . P
H23D H 0.7930 0.3039 0.3552 0.079 Uiso 0.5 1 calc R U P
H23E H 0.7408 0.4468 0.3636 0.079 Uiso 0.5 1 calc R U P
H23F H 0.9215 0.3800 0.3284 0.079 Uiso 0.5 1 calc R U P
C26B C 0.4895(8) 0.2603(6) 0.3793(3) 0.0491(13) Uani 0.5 1 d . . P
H26D H 0.4620 0.1820 0.3985 0.074 Uiso 0.5 1 calc R U P
H26E H 0.4183 0.3243 0.4065 0.074 Uiso 0.5 1 calc R U P
H26F H 0.6056 0.2428 0.3872 0.074 Uiso 0.5 1 calc R U P
C27B C 0.5392(12) 0.2236(8) 0.2486(5) 0.056(2) Uani 0.45 1 d . . P
H27D H 0.6549 0.1859 0.2616 0.084 Uiso 0.45 1 calc R U P
H27E H 0.5346 0.2597 0.1939 0.084 Uiso 0.45 1 calc R U P
H27F H 0.4865 0.1579 0.2634 0.084 Uiso 0.45 1 calc R U P
N1 N 0.2644(3) 0.6972(2) 0.22568(11) 0.0384(5) Uani 1 1 d . . .
N2 N 0.4426(3) 0.5324(2) 0.17055(12) 0.0479(5) Uani 1 1 d . . .
N3 N 0.0805(3) 0.8660(2) 0.27447(13) 0.0496(6) Uani 1 1 d . . .
Ni1 Ni 0.35379(3) 0.61171(2) 0.32211(2) 0.02891(12) Uani 1 1 d . . .
O1 O 0.3864(4) 0.4357(3) 0.52918(19) 0.0422(8) Uani 0.5 1 d . . P
P1 P 0.50674(7) 0.46760(6) 0.25991(3) 0.02988(14) Uani 1 1 d . . .
P2 P 0.16619(7) 0.77886(5) 0.35740(3) 0.03111(15) Uani 1 1 d . . .
S1 S 0.39269(14) 0.47941(10) 0.43548(6) 0.0300(2) Uani 0.5 1 d . . P
S2 S 0.46118(13) 0.44788(11) 0.58877(6) 0.0293(2) Uani 0.5 1 d . . P

loop_
_atom_site_aniso_label
_atom_site_aniso_U_11
_atom_site_aniso_U_22
_atom_site_aniso_U_33
_atom_site_aniso_U_23
_atom_site_aniso_U_13
_atom_site_aniso_U_12
C1 0.0328(12) 0.0591(17) 0.0353(13) 0.0152(12) -0.0036(10) 0.0003(12)
C2 0.056(2) 0.152(4) 0.0282(14) 0.025(2) -0.0060(14) 0.029(2)
C3 0.0619(19) 0.074(2) 0.0354(14) 0.0044(14) -0.0180(13) -0.0079(17)
C4 0.156(5) 0.066(2) 0.049(2) 0.0042(17) -0.056(3) -0.026(3)
C5 0.0678(18) 0.0512(16) 0.0272(11) -0.0022(10) -0.0148(11) -0.0223(14)
C6 0.196(9) 0.178(7) 0.098(5) 0.042(5) -0.022(5) -0.065(7)
C8 0.063(2) 0.0523(18) 0.065(2) -0.0027(15) -0.0280(16) 0.0051(15)
C9 0.079(3) 0.147(5) 0.079(3) -0.034(3) -0.011(2) -0.050(3)
C10 0.062(2) 0.103(3) 0.0385(15) -0.0225(17) -0.0116(14) -0.0091(19)
C11 0.106(4) 0.118(4) 0.110(4) -0.021(3) -0.034(3) -0.050(3)
C12 0.0303(11) 0.0362(12) 0.0380(12) -0.0063(9) 0.0053(9) -0.0091(9)
C13 0.0546(17) 0.071(2) 0.0388(14) 0.0061(13) 0.0037(13) -0.0188(15)
C14 0.067(2) 0.065(2) 0.074(2) -0.0300(17) 0.0253(17) -0.0438(17)
C15 0.0326(13) 0.0569(17) 0.0554(17) -0.0113(14) 0.0060(12) -0.0044(12)
C16 0.0387(13) 0.0259(11) 0.0741(19) -0.0047(12) 0.0007(13) -0.0089(10)
C17 0.078(3) 0.0236(14) 0.166(5) -0.014(2) -0.012(3) -0.0109(15)
C18 0.065(2) 0.109(3) 0.095(3) -0.020(3) 0.014(2) -0.059(2)
C19 0.076(2) 0.0442(16) 0.076(2) -0.0268(16) -0.0088(18) -0.0167(15)
C20 0.0312(12) 0.0563(17) 0.0582(17) -0.0186(14) 0.0056(11) -0.0145(12)
C21 0.0529(17) 0.075(2) 0.0633(19) -0.0224(17) 0.0093(15) -0.0380(16)
C24 0.0468(15) 0.0397(14) 0.082(2) -0.0049(14) -0.0137(15) -0.0194(12)
C25 0.0516(16) 0.0573(18) 0.069(2) -0.0222(15) 0.0039(14) -0.0307(14)
C28 0.0423(19) 0.0352(17) 0.049(2) -0.0231(16) -0.0222(16) 0.0137(14)
C7A 0.23(2) 0.34(3) 0.170(18) 0.02(2) 0.104(17) 0.15(2)
C22A 0.056(5) 0.098(6) 0.071(5) -0.052(5) 0.036(4) -0.038(5)
C23A 0.026(3) 0.079(5) 0.068(5) -0.021(4) 0.001(3) 0.000(3)
C26A 0.099(6) 0.041(3) 0.069(5) -0.005(3) -0.018(4) -0.029(4)
C27A 0.067(4) 0.067(5) 0.084(5) -0.054(4) 0.015(4) -0.028(4)
C7B 0.105(7) 0.086(6) 0.067(5) 0.007(4) -0.012(5) -0.048(5)
C22B 0.037(4) 0.093(7) 0.056(5) -0.046(5) 0.007(3) -0.018(4)
C23B 0.027(3) 0.077(5) 0.051(4) -0.021(3) -0.001(2) -0.010(3)
C26B 0.061(4) 0.035(3) 0.048(3) 0.004(2) -0.005(3) -0.023(3)
C27B 0.083(6) 0.045(4) 0.055(4) -0.028(4) 0.014(4) -0.035(4)
N1 0.0366(10) 0.0428(11) 0.0269(9) 0.0014(8) -0.0085(8) -0.0071(9)
N2 0.0666(15) 0.0482(13) 0.0307(10) -0.0114(9) -0.0106(10) -0.0168(12)
N3 0.0327(11) 0.0467(13) 0.0370(11) 0.0116(9) 0.0014(9) 0.0074(9)
Ni1 0.02855(17) 0.02797(18) 0.02134(16) -0.00147(11) -0.00246(11) -0.00188(12)
O1 0.0460(19) 0.051(2) 0.0368(17) 0.0010(15) -0.0014(15) -0.0332(17)
P1 0.0305(3) 0.0326(3) 0.0271(3) -0.0090(2) -0.0008(2) -0.0102(2)
P2 0.0260(3) 0.0241(3) 0.0326(3) 0.0013(2) 0.0002(2) -0.0027(2)
S1 0.0353(5) 0.0299(5) 0.0256(5) 0.0013(4) -0.0077(4) -0.0151(4)
S2 0.0261(5) 0.0373(6) 0.0232(4) -0.0016(4) -0.0030(4) -0.0125(4)

loop_
_atom_type_symbol
_atom_type_description
_atom_type_scat_dispersion_real
_atom_type_scat_dispersion_imag
_atom_type_scat_source
C C 0.0033 0.0016 'International Tables Vol C Tables 4.2.6.8 and 6.1.1.4'
H H 0.0000 0.0000 'International Tables Vol C Tables 4.2.6.8 and 6.1.1.4'
N N 0.0061 0.0033 'International Tables Vol C Tables 4.2.6.8 and 6.1.1.4'
Ni Ni 0.3393 1.1124 'International Tables Vol C Tables 4.2.6.8 and 6.1.1.4'
O O 0.0106 0.0060 'International Tables Vol C Tables 4.2.6.8 and 6.1.1.4'
P P 0.1023 0.0942 'International Tables Vol C Tables 4.2.6.8 and 6.1.1.4'
S S 0.1246 0.1234 'International Tables Vol C Tables 4.2.6.8 and 6.1.1.4'

loop_
_geom_angle_atom_site_label_1
_geom_angle_atom_site_label_2
_geom_angle_atom_site_label_3
_geom_angle
_geom_angle_site_symmetry_1
_geom_angle_site_symmetry_3
N3 C1 N1 121.7(2) . .
N3 C1 C2 116.9(3) . .
N1 C1 C2 121.4(3) . .
C3 C2 C8 117.3(4) . .
C3 C2 C1 115.7(4) . .
C8 C2 C1 116.5(3) . .
C2 C3 C4 124.9(3) . .
C2 C3 H3 117.5 . .
C4 C3 H3 117.5 . .
C3 C4 C10 116.1(4) . .
C3 C4 C5 114.4(3) . .
C10 C4 C5 115.7(3) . .
C3 C4 C6 108.8(4) . .
C10 C4 C6 95.0(5) . .
C5 C4 C6 103.9(4) . .
N2 C5 N1 121.8(2) . .
N2 C5 C4 117.1(3) . .
N1 C5 C4 121.1(3) . .
C7B C6 C4 113.7(7) . .
C7B C6 C7A 57.3(10) . .
C4 C6 C7A 157.8(7) . .
C7B C6 H6A 108.8 . .
C4 C6 H6A 108.8 . .
C7A C6 H6A 61.7 . .
C7B C6 H6B 108.8 . .
C4 C6 H6B 108.8 . .
C7A C6 H6B 93.3 . .
H6A C6 H6B 107.7 . .
C9 C8 C2 117.7(4) . .
C9 C8 H8A 107.9 . .
C2 C8 H8A 107.9 . .
C9 C8 H8B 107.9 . .
C2 C8 H8B 107.9 . .
H8A C8 H8B 107.2 . .
C8 C9 H9A 109.5 . .
C8 C9 H9B 109.5 . .
H9A C9 H9B 109.5 . .
C8 C9 H9C 109.5 . .
H9A C9 H9C 109.5 . .
H9B C9 H9C 109.5 . .
C4 C10 C11 115.8(4) . .
C4 C10 H10A 108.3 . .
C11 C10 H10A 108.3 . .
C4 C10 H10B 108.3 . .
C11 C10 H10B 108.3 . .
H10A C10 H10B 107.4 . .
C10 C11 H11A 109.5 . .
C10 C11 H11B 109.5 . .
H11A C11 H11B 109.5 . .
C10 C11 H11C 109.5 . .
H11A C11 H11C 109.5 . .
H11B C11 H11C 109.5 . .
C15 C12 C13 109.6(2) . .
C15 C12 C14 109.1(3) . .
C13 C12 C14 108.7(3) . .
C15 C12 P2 112.47(18) . .
C13 C12 P2 112.65(19) . .
C14 C12 P2 104.10(17) . .
C12 C13 H13A 109.5 . .
C12 C13 H13B 109.5 . .
H13A C13 H13B 109.5 . .
C12 C13 H13C 109.5 . .
H13A C13 H13C 109.5 . .
H13B C13 H13C 109.5 . .
C12 C14 H14A 109.5 . .
C12 C14 H14B 109.5 . .
H14A C14 H14B 109.5 . .
C12 C14 H14C 109.5 . .
H14A C14 H14C 109.5 . .
H14B C14 H14C 109.5 . .
C12 C15 H15A 109.5 . .
C12 C15 H15B 109.5 . .
H15A C15 H15B 109.5 . .
C12 C15 H15C 109.5 . .
H15A C15 H15C 109.5 . .
H15B C15 H15C 109.5 . .
C19 C16 C17 110.4(3) . .
C19 C16 C18 109.7(3) . .
C17 C16 C18 108.5(3) . .
C19 C16 P2 113.6(2) . .
C17 C16 P2 111.3(2) . .
C18 C16 P2 102.9(2) . .
C16 C17 H17A 109.5 . .
C16 C17 H17B 109.5 . .
H17A C17 H17B 109.5 . .
C16 C17 H17C 109.5 . .
H17A C17 H17C 109.5 . .
H17B C17 H17C 109.5 . .
C16 C18 H18A 109.5 . .
C16 C18 H18B 109.5 . .
H18A C18 H18B 109.5 . .
C16 C18 H18C 109.5 . .
H18A C18 H18C 109.5 . .
H18B C18 H18C 109.5 . .
C16 C19 H19A 109.5 . .
C16 C19 H19B 109.5 . .
H19A C19 H19B 109.5 . .
C16 C19 H19C 109.5 . .
H19A C19 H19C 109.5 . .
H19B C19 H19C 109.5 . .
C22B C20 C23A 83.8(5) . .
C22B C20 C21 111.0(5) . .
C23A C20 C21 120.3(4) . .
C22B C20 C23B 110.6(5) . .
C23A C20 C23B 28.6(3) . .
C21 C20 C23B 99.9(3) . .
C22B C20 C22A 24.8(5) . .
C23A C20 C22A 107.5(5) . .
C21 C20 C22A 103.5(4) . .
C23B C20 C22A 135.2(5) . .
C22B C20 P1 121.6(4) . .
C23A C20 P1 114.9(3) . .
C21 C20 P1 105.2(2) . .
C23B C20 P1 106.3(3) . .
C22A C20 P1 103.7(3) . .
C20 C21 H21A 109.5 . .
C20 C21 H21B 109.5 . .
H21A C21 H21B 109.5 . .
C20 C21 H21C 109.5 . .
H21A C21 H21C 109.5 . .
H21B C21 H21C 109.5 . .
C27B C24 C26A 75.2(5) . .
C27B C24 C25 115.6(5) . .
C26A C24 C25 121.8(4) . .
C27B C24 C26B 110.3(5) . .
C26A C24 C26B 36.1(4) . .
C25 C24 C26B 97.8(3) . .
C27B C24 C27A 27.9(5) . .
C26A C24 C27A 103.1(5) . .
C25 C24 C27A 101.9(4) . .
C26B C24 C27A 138.1(4) . .
C27B C24 P1 120.8(4) . .
C26A C24 P1 116.2(3) . .
C25 C24 P1 105.7(2) . .
C26B C24 P1 103.5(3) . .
C27A C24 P1 106.1(3) . .
C24 C25 H25A 109.5 . .
C24 C25 H25B 109.5 . .
H25A C25 H25B 109.5 . .
C24 C25 H25C 109.5 . .
H25A C25 H25C 109.5 . .
H25B C25 H25C 109.5 . .
O1 C28 O1 180.0 . 2_666
O1 C28 S2 124.01(15) . 2_666
O1 C28 S2 56.00(15) 2_666 2_666
O1 C28 S1 117.18(15) . 2_666
O1 C28 S1 62.82(15) 2_666 2_666
S2 C28 S1 118.80(6) 2_666 2_666
C6 C7A H7A1 109.5 . .
C6 C7A H7A2 109.5 . .
H7A1 C7A H7A2 109.5 . .
C6 C7A H7A3 109.5 . .
H7A1 C7A H7A3 109.5 . .
H7A2 C7A H7A3 109.5 . .
C20 C22A H22A 109.5 . .
C20 C22A H22B 109.5 . .
H22A C22A H22B 109.5 . .
C20 C22A H22C 109.5 . .
H22A C22A H22C 109.5 . .
H22B C22A H22C 109.5 . .
C20 C23A H23A 109.5 . .
C20 C23A H23B 109.5 . .
H23A C23A H23B 109.5 . .
C20 C23A H23C 109.5 . .
H23A C23A H23C 109.5 . .
H23B C23A H23C 109.5 . .
C24 C26A H26A 109.5 . .
C24 C26A H26B 109.5 . .
H26A C26A H26B 109.5 . .
C24 C26A H26C 109.5 . .
H26A C26A H26C 109.5 . .
H26B C26A H26C 109.5 . .
C24 C27A H27A 109.5 . .
C24 C27A H27B 109.5 . .
H27A C27A H27B 109.5 . .
C24 C27A H27C 109.5 . .
H27A C27A H27C 109.5 . .
H27B C27A H27C 109.5 . .
C6 C7B H7B1 109.5 . .
C6 C7B H7B2 109.5 . .
H7B1 C7B H7B2 109.5 . .
C6 C7B H7B3 109.5 . .
H7B1 C7B H7B3 109.5 . .
H7B2 C7B H7B3 109.5 . .
C20 C22B H22D 109.5 . .
C20 C22B H22E 109.5 . .
H22D C22B H22E 109.5 . .
C20 C22B H22F 109.5 . .
H22D C22B H22F 109.5 . .
H22E C22B H22F 109.5 . .
C20 C23B H23D 109.5 . .
C20 C23B H23E 109.5 . .
H23D C23B H23E 109.5 . .
C20 C23B H23F 109.5 . .
H23D C23B H23F 109.5 . .
H23E C23B H23F 109.5 . .
C24 C26B H26D 109.5 . .
C24 C26B H26E 109.5 . .
H26D C26B H26E 109.5 . .
C24 C26B H26F 109.5 . .
H26D C26B H26F 109.5 . .
H26E C26B H26F 109.5 . .
C24 C27B H27D 109.5 . .
C24 C27B H27E 109.5 . .
H27D C27B H27E 109.5 . .
C24 C27B H27F 109.5 . .
H27D C27B H27F 109.5 . .
H27E C27B H27F 109.5 . .
C1 N1 C5 121.1(2) . .
C1 N1 Ni1 119.45(19) . .
C5 N1 Ni1 119.50(18) . .
C5 N2 P1 113.09(18) . .
C1 N3 P2 114.33(19) . .
N1 Ni1 P1 82.44(8) . .
N1 Ni1 S1 159.72(8) . .
P1 Ni1 S1 94.76(5) . .
N1 Ni1 P2 82.91(7) . .
P1 Ni1 P2 165.21(3) . .
S1 Ni1 P2 98.25(4) . .
N1 Ni1 S2 155.41(8) . 2_666
P1 Ni1 S2 94.23(4) . 2_666
S1 Ni1 S2 44.56(4) . 2_666
P2 Ni1 S2 99.97(4) . 2_666
C28 O1 S2 69.38(16) . .
C28 O1 S1 68.49(14) . .
S2 O1 S1 137.8(2) . .
N2 P1 C20 103.18(14) . .
N2 P1 C24 102.04(14) . .
C20 P1 C24 112.51(14) . .
N2 P1 Ni1 103.20(9) . .
C20 P1 Ni1 117.43(10) . .
C24 P1 Ni1 115.72(12) . .
N3 P2 C12 101.17(12) . .
N3 P2 C16 102.27(14) . .
C12 P2 C16 114.22(13) . .
N3 P2 Ni1 101.58(9) . .
C12 P2 Ni1 116.78(8) . .
C16 P2 Ni1 117.03(9) . .
O1 S1 S2 104.39(13) . 2_666
O1 S1 Ni1 157.12(15) . .
S2 S1 Ni1 69.42(5) 2_666 .
O1 S2 S1 117.69(14) . 2_666
O1 S2 Ni1 156.72(18) . 2_666
S1 S2 Ni1 66.02(5) 2_666 2_666

loop_
_geom_bond_atom_site_label_1
_geom_bond_atom_site_label_2
_geom_bond_distance
_geom_bond_site_symmetry_2
C1 N3 1.296(4) .
C1 N1 1.380(4) .
C1 C2 1.499(4) .
C2 C3 1.413(6) .
C2 C8 1.493(5) .
C3 C4 1.425(6) .
C3 H3 0.9500 .
C4 C10 1.485(5) .
C4 C5 1.515(4) .
C4 C6 1.637(7) .
C5 N2 1.290(4) .
C5 N1 1.401(4) .
C6 C7B 1.593(13) .
C6 C7A 2.03(3) .
C6 H6A 0.9900 .
C6 H6B 0.9900 .
C8 C9 1.479(6) .
C8 H8A 0.9900 .
C8 H8B 0.9900 .
C9 H9A 0.9800 .
C9 H9B 0.9800 .
C9 H9C 0.9800 .
C10 C11 1.534(7) .
C10 H10A 0.9900 .
C10 H10B 0.9900 .
C11 H11A 0.9800 .
C11 H11B 0.9800 .
C11 H11C 0.9800 .
C12 C15 1.528(4) .
C12 C13 1.531(4) .
C12 C14 1.538(4) .
C12 P2 1.873(2) .
C13 H13A 0.9800 .
C13 H13B 0.9800 .
C13 H13C 0.9800 .
C14 H14A 0.9800 .
C14 H14B 0.9800 .
C14 H14C 0.9800 .
C15 H15A 0.9800 .
C15 H15B 0.9800 .
C15 H15C 0.9800 .
C16 C19 1.504(5) .
C16 C17 1.541(4) .
C16 C18 1.561(5) .
C16 P2 1.888(3) .
C17 H17A 0.9800 .
C17 H17B 0.9800 .
C17 H17C 0.9800 .
C18 H18A 0.9800 .
C18 H18B 0.9800 .
C18 H18C 0.9800 .
C19 H19A 0.9800 .
C19 H19B 0.9800 .
C19 H19C 0.9800 .
C20 C22B 1.409(9) .
C20 C23A 1.472(8) .
C20 C21 1.533(4) .
C20 C23B 1.662(7) .
C20 C22A 1.681(8) .
C20 P1 1.868(3) .
C21 H21A 0.9800 .
C21 H21B 0.9800 .
C21 H21C 0.9800 .
C24 C27B 1.340(8) .
C24 C26A 1.479(7) .
C24 C25 1.518(4) .
C24 C26B 1.699(7) .
C24 C27A 1.719(7) .
C24 P1 1.875(3) .
C25 H25A 0.9800 .
C25 H25B 0.9800 .
C25 H25C 0.9800 .
C28 O1 1.399(3) .
C28 O1 1.399(3) 2_666
C28 S2 1.6059(12) 2_666
C28 S1 1.7330(12) 2_666
C7A H7A1 0.9800 .
C7A H7A2 0.9800 .
C7A H7A3 0.9800 .
C22A H22A 0.9800 .
C22A H22B 0.9800 .
C22A H22C 0.9800 .
C23A H23A 0.9800 .
C23A H23B 0.9800 .
C23A H23C 0.9800 .
C26A H26A 0.9800 .
C26A H26B 0.9800 .
C26A H26C 0.9800 .
C27A H27A 0.9800 .
C27A H27B 0.9800 .
C27A H27C 0.9800 .
C7B H7B1 0.9800 .
C7B H7B2 0.9800 .
C7B H7B3 0.9800 .
C22B H22D 0.9800 .
C22B H22E 0.9800 .
C22B H22F 0.9800 .
C23B H23D 0.9800 .
C23B H23E 0.9800 .
C23B H23F 0.9800 .
C26B H26D 0.9800 .
C26B H26E 0.9800 .
C26B H26F 0.9800 .
C27B H27D 0.9800 .
C27B H27E 0.9800 .
C27B H27F 0.9800 .
N1 Ni1 1.912(2) .
N2 P1 1.701(2) .
N3 P2 1.697(2) .
Ni1 P1 2.2026(9) .
Ni1 S1 2.2180(13) .
Ni1 P2 2.2201(10) .
Ni1 S2 2.2727(13) 2_666
O1 S2 1.422(4) .
O1 S1 1.657(4) .
S1 S2 1.7032(16) 2_666
S2 S1 1.7032(16) 2_666
S2 Ni1 2.2727(13) 2_666

loop_
_platon_squeeze_void_nr
_platon_squeeze_void_average_x
_platon_squeeze_void_average_y
_platon_squeeze_void_average_z
_platon_squeeze_void_volume
_platon_squeeze_void_count_electrons
1 0.202 0.166 0.106 66.8 10.9
2 0.798 0.834 0.894 66.8 10.8
